data_1550642
loop_
_publ_author_name
'Valverde-Mu\~noz, Francisco Javier'
'Seredyuk, Maksym'
'Meneses-S\'anchez, Manuel'
'Mu\~noz, M. Carmen'
'Bartual-Murgui, Carlos'
'Real Cabezos, Jos\'e Antonio A'

_publ_section_title
;
 Discrimination between two memory channels by molecular alloying in a
 doubly bistable spin crossover material
;
_journal_name_full 'Chemical Science'
_journal_paper_doi 10.1039/C8SC05256E
_journal_year 2019
_chemical_formula_moiety '2(As0.71 F6 P0.29), C30 H48 Fe N10'
_chemical_formula_sum 'C30 H48 As1.42 F12 Fe N10 P0.58'
_chemical_formula_weight 956.98
_space_group_crystal_system triclinic
_space_group_IT_number 2
_space_group_name_Hall '-P 1'
_space_group_name_H-M_alt 'P -1'
_symmetry_space_group_name_Hall '-P 1'
_symmetry_space_group_name_H-M 'P -1'
_atom_sites_solution_hydrogens geom
_atom_sites_solution_primary direct
_audit_creation_date 2018-06-15
_audit_creation_method
;
Olex2 1.2
(compiled 2017.08.10 svn.r3458 for OlexSys, GUI svn.r5381)
;
_audit_update_record
;
2018-11-19 deposited with the CCDC.    2019-02-22 downloaded from the CCDC.
;
_cell_angle_alpha 93.890(17)
_cell_angle_beta 93.68(2)
_cell_angle_gamma 100.469(19)
_cell_formula_units_Z 2
_cell_length_a 9.588(3)
_cell_length_b 10.0652(19)
_cell_length_c 21.074(4)
_cell_measurement_reflns_used 1186
_cell_measurement_temperature 157.00(10)
_cell_measurement_theta_max 19.5240
_cell_measurement_theta_min 3.6110
_cell_volume 1989.2(8)
_computing_cell_refinement 'CrysAlisPro 1.171.38.46 (Rigaku OD, 2015)'
_computing_data_collection 'CrysAlisPro 1.171.38.46 (Rigaku OD, 2015)'
_computing_data_reduction 'CrysAlisPro 1.171.38.46 (Rigaku OD, 2015)'
_computing_molecular_graphics 'Olex2 (Dolomanov et al., 2009)'
_computing_publication_material 'Olex2 (Dolomanov et al., 2009)'
_computing_structure_refinement 'ShelXL (Sheldrick, 2015)'
_computing_structure_solution 'SIR2004 (Burla et al., 2007)'
_diffrn_ambient_environment N~2~
_diffrn_ambient_temperature 157.00(10)
_diffrn_detector 'CCD plate'
_diffrn_detector_area_resol_mean 16.0267
_diffrn_detector_type Sapphire3
_diffrn_measured_fraction_theta_full 0.997
_diffrn_measured_fraction_theta_max 0.850
_diffrn_measurement_details
;
List of Runs (angles in degrees, time in seconds):

  # Type    Start    End  Width  t~exp~   \w     \q     \k     \f   Frames
#--------------------------------------------------------------------------
  1  \w    -40.00  55.00   1.00   20.00    --  -17.88  38.00 -90.00   95
  2  \w    -47.00  12.00   1.00   20.00    --  -17.88 -77.00  30.00   59
  3  \w    -67.00   0.00   1.00   20.00    --  -17.88 -57.00 120.00   67
  4  \w    -84.00 -38.00   1.00   20.00    --  -17.88 -38.00  90.00   46
  5  \w     -3.00  89.00   1.00   20.00    --   18.67  77.00   0.00   92
  6  \w     20.00  58.00   1.00   20.00    --   18.67 -99.00 -60.00   38
;
_diffrn_measurement_device 'four-circle diffractometer'
_diffrn_measurement_device_type 'SuperNova, Single source at offset, Sapphire3'
_diffrn_measurement_method '\w scans'
_diffrn_orient_matrix_type 'CrysAlisPro convention (1999,Acta A55,543-557)'
_diffrn_orient_matrix_UB_11 -0.0313870000
_diffrn_orient_matrix_UB_12 0.0407175000
_diffrn_orient_matrix_UB_13 0.0216143000
_diffrn_orient_matrix_UB_21 0.0483589000
_diffrn_orient_matrix_UB_22 -0.0111931000
_diffrn_orient_matrix_UB_23 0.0251040000
_diffrn_orient_matrix_UB_31 0.0486859000
_diffrn_orient_matrix_UB_32 0.0581926000
_diffrn_orient_matrix_UB_33 -0.0069069000
_diffrn_radiation_monochromator mirror
_diffrn_radiation_probe x-ray
_diffrn_radiation_type MoK\a
_diffrn_radiation_wavelength 0.71073
_diffrn_reflns_av_R_equivalents 0.1247
_diffrn_reflns_av_unetI/netI 0.2876
_diffrn_reflns_Laue_measured_fraction_full 0.997
_diffrn_reflns_Laue_measured_fraction_max 0.850
_diffrn_reflns_limit_h_max 9
_diffrn_reflns_limit_h_min -12
_diffrn_reflns_limit_k_max 13
_diffrn_reflns_limit_k_min -12
_diffrn_reflns_limit_l_max 24
_diffrn_reflns_limit_l_min -26
_diffrn_reflns_number 15794
_diffrn_reflns_point_group_measured_fraction_full 0.997
_diffrn_reflns_point_group_measured_fraction_max 0.850
_diffrn_reflns_theta_full 25.242
_diffrn_reflns_theta_max 29.178
_diffrn_reflns_theta_min 3.305
_diffrn_source 'micro-focus sealed X-ray tube'
_diffrn_source_type 'SuperNova (Mo) X-ray Source'
_exptl_absorpt_coefficient_mu 1.668
_exptl_absorpt_correction_T_max 1.00000
_exptl_absorpt_correction_T_min 0.35481
_exptl_absorpt_correction_type multi-scan
_exptl_absorpt_process_details
;
CrysAlisPro 1.171.38.46 (Rigaku Oxford Diffraction, 2015)
Empirical absorption correction using spherical harmonics,
 implemented in SCALE3 ABSPACK scaling algorithm.
;
_exptl_crystal_colour red
_exptl_crystal_colour_primary red
_exptl_crystal_density_diffrn 1.598
_exptl_crystal_description plate
_exptl_crystal_F_000 975
_exptl_crystal_size_max 0.15
_exptl_crystal_size_mid 0.12
_exptl_crystal_size_min 0.02
_refine_diff_density_max 1.148
_refine_diff_density_min -1.068
_refine_diff_density_rms 0.150
_refine_ls_extinction_method none
_refine_ls_goodness_of_fit_ref 1.008
_refine_ls_hydrogen_treatment constr
_refine_ls_matrix_type full
_refine_ls_number_parameters 499
_refine_ls_number_reflns 9142
_refine_ls_number_restraints 30
_refine_ls_restrained_S_all 1.008
_refine_ls_R_factor_all 0.2789
_refine_ls_R_factor_gt 0.1247
_refine_ls_shift/su_max 0.001
_refine_ls_shift/su_mean 0.000
_refine_ls_structure_factor_coef Fsqd
_refine_ls_weighting_details 'w=1/[\s^2^(Fo^2^)+(0.1345P)^2^] where P=(Fo^2^+2Fc^2^)/3'
_refine_ls_weighting_scheme calc
_refine_ls_wR_factor_gt 0.2859
_refine_ls_wR_factor_ref 0.3885
_reflns_Friedel_coverage 0.000
_reflns_number_gt 2958
_reflns_number_total 9142
_reflns_threshold_expression 'I > 2\s(I)'
_cod_data_source_file c8sc05256e2.cif
_cod_data_source_block mm421_157kbis
_cod_database_code 1550642
_shelx_shelxl_version_number 2016/6
_shelx_space_group_comment
;
The symmetry employed for this shelxl refinement is uniquely defined
by the following loop, which should always be used as a source of
symmetry information in preference to the above space-group names.
They are only intended as comments.
;
_shelx_estimated_absorpt_t_max 0.967
_shelx_estimated_absorpt_t_min 0.788
_reflns_odcompleteness_completeness 99.77
_reflns_odcompleteness_iscentric 1
_reflns_odcompleteness_theta 26.32
_olex2_refinement_description
;
1. Fixed Uiso
 At 1.2 times of:
  All C(H) groups, All C(H,H) groups
 At 1.5 times of:
  All C(H,H,H) groups
2. Shared sites
{P2, As2}
{P1, As1}
3. Uiso/Uaniso restraints and constraints
Uanis(C9) \\sim Ueq, Uanis(C8) \\sim Ueq: with sigma of 0.005 and sigma for
terminal atoms of 0.2
Uanis(C28) \\sim Ueq, Uanis(C29) \\sim Ueq: with sigma of 0.005 and sigma for
terminal atoms of 0.2
Uanis(C27) \\sim Ueq: with sigma of 0.005 and sigma for terminal atoms of 0.2
Uanis(P2) = Uanis(As2)
Uanis(P1) = Uanis(As1)
4. Others
 Fixed Sof: As1(0.71) P1(0.29) As2(0.71) P2(0.29)
5.a Secondary CH2 refined with riding coordinates:
 C5(H5A,H5B), C6(H6A,H6B), C7(H7A,H7B), C8(H8A,H8B), C9(H9A,H9B), C15(H15A,
 H15B), C16(H16A,H16B), C17(H17A,H17B), C18(H18A,H18B), C19(H19A,H19B),
 C25(H25A,H25B), C26(H26A,H26B), C27(H27A,H27B), C28(H28A,H28B), C29(H29A,H29B)
5.b Aromatic/amide H refined with riding coordinates:
 C1(H1), C2(H2), C4(H4), C11(H11), C12(H12), C14(H14), C21(H21), C22(H22),
 C24(H24)
5.c Idealised Me refined as rotating group:
 C10(H10A,H10B,H10C), C20(H20A,H20B,H20C), C30(H30A,H30B,H30C)
;
_olex2_submission_special_instructions 'No special instructions were received'
_oxdiff_exptl_absorpt_empirical_details
;
Empirical correction (ABSPACK) includes:
- Absorption correction using spherical harmonics
- Frame scaling
;
_oxdiff_exptl_absorpt_empirical_full_max 1.710
_oxdiff_exptl_absorpt_empirical_full_min 0.519
_publcif_funding_html
;
;

loop_
_space_group_symop_operation_xyz
'x, y, z'
'-x, -y, -z'

loop_
_atom_site_label
_atom_site_type_symbol
_atom_site_fract_x
_atom_site_fract_y
_atom_site_fract_z
_atom_site_U_iso_or_equiv
_atom_site_adp_type
_atom_site_occupancy
_atom_site_site_symmetry_order
_atom_site_calc_flag
_atom_site_refinement_flags_posn
_atom_site_refinement_flags_adp
_atom_site_refinement_flags_occupancy
_atom_site_disorder_assembly
_atom_site_disorder_group
As1 As 0.79658(18) 0.75823(14) 0.52583(9) 0.0492(5) Uani 0.71 1 d . . P A 6
P1 P 0.79658(18) 0.75823(14) 0.52583(9) 0.0492(5) Uani 0.29 1 d . . P A 5
F1 F 0.7872(7) 0.7601(6) 0.4461(3) 0.0533(19) Uani 1 1 d . . . . .
F2 F 0.6449(8) 0.6445(7) 0.5189(4) 0.079(3) Uani 1 1 d . . . . .
F3 F 0.8872(8) 0.6306(7) 0.5216(4) 0.065(2) Uani 1 1 d . . . . .
F4 F 0.8059(9) 0.7581(8) 0.6047(4) 0.076(2) Uani 1 1 d . . . . .
F5 F 0.9484(9) 0.8726(7) 0.5324(5) 0.087(3) Uani 1 1 d . . . . .
F6 F 0.7040(9) 0.8888(7) 0.5292(4) 0.074(2) Uani 1 1 d . . . . .
As2 As 1.07567(19) 0.78659(16) 0.86787(9) 0.0534(5) Uani 0.71 1 d . . P B 4
P2 P 1.07567(19) 0.78659(16) 0.86787(9) 0.0534(5) Uani 0.29 1 d . . P B 3
F7 F 0.9943(8) 0.8574(8) 0.8107(4) 0.070(2) Uani 1 1 d . . . . .
F8 F 0.9501(9) 0.6455(8) 0.8553(4) 0.077(3) Uani 1 1 d . . . . .
F9 F 1.1702(9) 0.7242(7) 0.8114(4) 0.077(3) Uani 1 1 d . . . . .
F10 F 1.1582(8) 0.7171(7) 0.9231(4) 0.072(2) Uani 1 1 d . . . . .
F11 F 1.2032(9) 0.9257(8) 0.8785(4) 0.077(3) Uani 1 1 d . . . . .
F12 F 0.9839(10) 0.8515(8) 0.9226(4) 0.095(3) Uani 1 1 d . . . . .
Fe1 Fe 0.66732(19) 0.29554(15) 0.72305(9) 0.0441(5) Uani 1 1 d . . . . .
N1 N 0.7202(11) 0.3049(9) 0.8150(5) 0.052(3) Uani 1 1 d . . . . .
N2 N 0.7950(10) 0.1628(9) 0.7233(5) 0.040(2) Uani 1 1 d . . . . .
N3 N 0.4988(10) 0.1536(9) 0.7282(5) 0.043(3) Uani 1 1 d . . . . .
N4 N 0.6073(11) 0.2653(9) 0.6323(5) 0.049(3) Uani 1 1 d . . . . .
N5 N 0.5516(12) 0.4355(9) 0.7354(5) 0.045(3) Uani 1 1 d . . . . .
N6 N 0.8163(10) 0.4574(8) 0.7168(5) 0.041(2) Uani 1 1 d . . . . .
N7 N 0.8976(11) 0.2903(9) 0.6128(5) 0.049(3) Uani 1 1 d . . . . .
N8 N 0.8501(12) 0.2353(9) 0.8934(6) 0.054(3) Uani 1 1 d . . . . .
N9 N 0.3075(11) 0.0204(9) 0.6764(6) 0.051(3) Uani 1 1 d . . . . .
N10 N 0.5501(12) 0.6544(10) 0.7567(6) 0.063(3) Uani 1 1 d . . . . .
C1 C 0.6995(15) 0.3722(12) 0.8717(7) 0.057(4) Uani 1 1 d . . . . .
H1 H 0.640546 0.435406 0.876595 0.068 Uiso 1 1 calc R . . . .
C2 C 0.7803(14) 0.3304(12) 0.9198(7) 0.056(4) Uani 1 1 d . . . . .
H2 H 0.786734 0.361147 0.962681 0.068 Uiso 1 1 calc R . . . .
C3 C 0.8151(14) 0.2254(10) 0.8296(7) 0.048(3) Uani 1 1 d . . . . .
C4 C 0.8526(13) 0.1439(11) 0.7773(7) 0.047(3) Uani 1 1 d . . . . .
H4 H 0.913608 0.082636 0.782265 0.056 Uiso 1 1 calc R . . . .
C5 C 0.8275(13) 0.0807(11) 0.6682(6) 0.050(3) Uani 1 1 d . . . . .
H5A H 0.742180 0.049805 0.639939 0.060 Uiso 1 1 calc R . . . .
H5B H 0.861691 0.001753 0.682266 0.060 Uiso 1 1 calc R . . . .
C6 C 0.9413(14) 0.1659(11) 0.6326(6) 0.047(3) Uani 1 1 d . . . . .
H6A H 1.028828 0.189764 0.660010 0.057 Uiso 1 1 calc R . . . .
H6B H 0.960194 0.112396 0.595172 0.057 Uiso 1 1 calc R . . . .
C7 C 0.9527(16) 0.1676(14) 0.9255(7) 0.066(4) Uani 1 1 d . . . . .
H7A H 0.938666 0.074573 0.907307 0.080 Uiso 1 1 calc R . . . .
H7B H 0.934294 0.165516 0.970178 0.080 Uiso 1 1 calc R . . . .
C8 C 1.107(2) 0.2340(17) 0.9209(9) 0.097(6) Uani 1 1 d . U . . .
H8A H 1.166238 0.183618 0.945009 0.116 Uiso 1 1 calc R . . . .
H8B H 1.127740 0.223017 0.876596 0.116 Uiso 1 1 calc R . . . .
C9 C 1.149(3) 0.369(2) 0.9413(11) 0.138(8) Uani 1 1 d . U . . .
H9A H 1.131994 0.381979 0.985984 0.165 Uiso 1 1 calc R . . . .
H9B H 1.091968 0.421618 0.917399 0.165 Uiso 1 1 calc R . . . .
C10 C 1.3145(19) 0.4245(17) 0.9328(9) 0.108(7) Uani 1 1 d . . . . .
H10A H 1.328678 0.428585 0.888235 0.163 Uiso 1 1 calc GR . . . .
H10B H 1.370710 0.364446 0.950770 0.163 Uiso 1 1 calc GR . . . .
H10C H 1.342899 0.513416 0.954294 0.163 Uiso 1 1 calc GR . . . .
C11 C 0.4121(13) 0.0914(11) 0.7720(7) 0.053(4) Uani 1 1 d . . . . .
H11 H 0.429963 0.104243 0.816055 0.063 Uiso 1 1 calc R . . . .
C12 C 0.3001(15) 0.0110(12) 0.7414(7) 0.057(4) Uani 1 1 d . . . . .
H12 H 0.228022 -0.043167 0.760505 0.068 Uiso 1 1 calc R . . . .
C13 C 0.4342(13) 0.1121(11) 0.6713(7) 0.047(3) Uani 1 1 d . . . . .
C14 C 0.4909(14) 0.1746(11) 0.6164(7) 0.053(4) Uani 1 1 d . . . . .
H14 H 0.450238 0.153337 0.574820 0.063 Uiso 1 1 calc R . . . .
C15 C 0.6670(13) 0.3382(12) 0.5804(6) 0.045(3) Uani 1 1 d . . . . .
H15A H 0.692907 0.434204 0.593749 0.054 Uiso 1 1 calc R . . . .
H15B H 0.596736 0.326692 0.544254 0.054 Uiso 1 1 calc R . . . .
C16 C 0.7980(15) 0.2847(13) 0.5610(6) 0.058(4) Uani 1 1 d . . . . .
H16A H 0.769548 0.191616 0.543052 0.069 Uiso 1 1 calc R . . . .
H16B H 0.841245 0.338019 0.528306 0.069 Uiso 1 1 calc R . . . .
C17 C 0.2109(14) -0.0579(11) 0.6271(7) 0.060(4) Uani 1 1 d . . . . .
H17A H 0.230805 -0.021689 0.586494 0.072 Uiso 1 1 calc R . . . .
H17B H 0.114423 -0.049367 0.635383 0.072 Uiso 1 1 calc R . . . .
C18 C 0.2217(13) -0.2082(11) 0.6228(7) 0.055(4) Uani 1 1 d . . . . .
H18A H 0.197917 -0.244772 0.662929 0.066 Uiso 1 1 calc R . . . .
H18B H 0.151789 -0.256197 0.589829 0.066 Uiso 1 1 calc R . . . .
C19 C 0.3656(14) -0.2349(13) 0.6081(7) 0.058(4) Uani 1 1 d . . . . .
H19A H 0.435272 -0.193350 0.642501 0.070 Uiso 1 1 calc R . . . .
H19B H 0.392867 -0.194230 0.569250 0.070 Uiso 1 1 calc R . . . .
C20 C 0.3651(15) -0.3901(12) 0.5999(7) 0.065(4) Uani 1 1 d . . . . .
H20A H 0.312007 -0.428021 0.560618 0.097 Uiso 1 1 calc GR . . . .
H20B H 0.321936 -0.433031 0.634934 0.097 Uiso 1 1 calc GR . . . .
H20C H 0.461148 -0.404915 0.598980 0.097 Uiso 1 1 calc GR . . . .
C21 C 0.4210(15) 0.4523(13) 0.7518(6) 0.055(4) Uani 1 1 d . . . . .
H21 H 0.343465 0.382164 0.752955 0.067 Uiso 1 1 calc R . . . .
C22 C 0.4188(14) 0.5840(12) 0.7660(7) 0.059(4) Uani 1 1 d . . . . .
H22 H 0.342241 0.620141 0.779694 0.071 Uiso 1 1 calc R . . . .
C23 C 0.6310(14) 0.5613(13) 0.7394(6) 0.051(3) Uani 1 1 d . . . . .
C24 C 0.7794(15) 0.5742(12) 0.7283(6) 0.057(4) Uani 1 1 d . . . . .
H24 H 0.841751 0.656783 0.729303 0.069 Uiso 1 1 calc R . . . .
C25 C 0.9669(13) 0.4576(12) 0.7061(6) 0.055(4) Uani 1 1 d . . . . .
H25A H 1.002061 0.393599 0.732501 0.066 Uiso 1 1 calc R . . . .
H25B H 1.022558 0.546959 0.718812 0.066 Uiso 1 1 calc R . . . .
C26 C 0.9860(12) 0.4194(11) 0.6361(6) 0.050(3) Uani 1 1 d . . . . .
H26A H 0.961934 0.489568 0.610400 0.060 Uiso 1 1 calc R . . . .
H26B H 1.084970 0.414618 0.631503 0.060 Uiso 1 1 calc R . . . .
C27 C 0.6012(16) 0.8002(13) 0.7682(7) 0.068(4) Uani 1 1 d . U . . .
H27A H 0.689295 0.824034 0.747900 0.082 Uiso 1 1 calc R . . . .
H27B H 0.532091 0.846872 0.748257 0.082 Uiso 1 1 calc R . . . .
C28 C 0.625(2) 0.8465(19) 0.8330(10) 0.106(6) Uani 1 1 d . U . . .
H28A H 0.723754 0.840825 0.843541 0.128 Uiso 1 1 calc R . . . .
H28B H 0.623427 0.942606 0.833293 0.128 Uiso 1 1 calc R . . . .
C29 C 0.560(3) 0.809(2) 0.8847(12) 0.135(8) Uani 1 1 d . U . . .
H29A H 0.567936 0.714640 0.887912 0.162 Uiso 1 1 calc R . . . .
H29B H 0.460277 0.809512 0.874893 0.162 Uiso 1 1 calc R . . . .
C30 C 0.598(2) 0.879(2) 0.9522(10) 0.132(8) Uani 1 1 d . . . . .
H30A H 0.610895 0.975395 0.950306 0.198 Uiso 1 1 calc GR . . . .
H30B H 0.684834 0.855825 0.969700 0.198 Uiso 1 1 calc GR . . . .
H30C H 0.522811 0.849497 0.978752 0.198 Uiso 1 1 calc GR . . . .

loop_
_atom_site_aniso_label
_atom_site_aniso_U_11
_atom_site_aniso_U_22
_atom_site_aniso_U_33
_atom_site_aniso_U_23
_atom_site_aniso_U_13
_atom_site_aniso_U_12
As1 0.0500(11) 0.0290(8) 0.0668(13) -0.0037(7) 0.0117(8) 0.0030(7)
P1 0.0500(11) 0.0290(8) 0.0668(13) -0.0037(7) 0.0117(8) 0.0030(7)
F1 0.039(4) 0.054(4) 0.071(6) 0.005(3) 0.021(3) 0.014(3)
F2 0.055(5) 0.058(5) 0.117(8) -0.008(4) 0.043(5) -0.013(4)
F3 0.057(5) 0.049(4) 0.093(7) 0.013(4) 0.021(4) 0.013(4)
F4 0.091(7) 0.071(5) 0.077(7) 0.008(4) 0.025(5) 0.036(5)
F5 0.060(6) 0.039(4) 0.147(9) -0.003(4) -0.023(5) -0.013(4)
F6 0.075(6) 0.062(5) 0.091(7) -0.005(4) 0.025(5) 0.028(4)
As2 0.0556(12) 0.0483(10) 0.0586(13) -0.0001(8) 0.0218(8) 0.0112(8)
P2 0.0556(12) 0.0483(10) 0.0586(13) -0.0001(8) 0.0218(8) 0.0112(8)
F7 0.053(5) 0.083(5) 0.078(6) 0.008(4) 0.037(4) 0.012(4)
F8 0.058(6) 0.076(5) 0.095(7) 0.017(5) 0.021(4) -0.004(4)
F9 0.072(6) 0.065(5) 0.098(7) -0.011(4) 0.038(5) 0.024(4)
F10 0.056(5) 0.074(5) 0.095(7) 0.003(4) 0.027(4) 0.029(4)
F11 0.059(6) 0.073(5) 0.096(7) -0.008(4) 0.015(5) 0.007(4)
F12 0.121(8) 0.102(7) 0.081(7) 0.008(5) 0.054(6) 0.054(6)
Fe1 0.0447(11) 0.0295(9) 0.0579(13) -0.0035(7) 0.0212(8) 0.0028(7)
N1 0.061(8) 0.033(5) 0.062(8) -0.005(5) 0.036(6) -0.002(5)
N2 0.039(6) 0.040(5) 0.038(6) -0.002(4) 0.020(5) -0.004(4)
N3 0.038(6) 0.032(5) 0.056(7) -0.011(5) 0.009(5) 0.003(4)
N4 0.051(7) 0.034(5) 0.065(8) 0.017(5) 0.029(5) 0.003(5)
N5 0.067(8) 0.039(5) 0.034(6) 0.007(4) 0.024(5) 0.011(5)
N6 0.038(6) 0.026(5) 0.056(7) -0.004(4) 0.010(5) -0.001(4)
N7 0.050(7) 0.046(6) 0.046(7) -0.013(5) 0.027(5) -0.001(5)
N8 0.060(8) 0.039(6) 0.063(9) -0.006(5) 0.014(6) 0.009(5)
N9 0.047(7) 0.038(6) 0.065(8) -0.007(5) 0.016(5) 0.000(5)
N10 0.050(8) 0.049(6) 0.098(10) 0.000(6) 0.035(6) 0.022(6)
C1 0.071(10) 0.053(8) 0.053(10) 0.004(7) 0.009(7) 0.025(7)
C2 0.047(9) 0.047(7) 0.074(11) -0.012(7) 0.037(7) -0.003(6)
C3 0.045(8) 0.024(6) 0.074(11) -0.004(6) 0.023(7) -0.001(5)
C4 0.044(8) 0.035(6) 0.066(10) -0.004(6) 0.025(7) 0.012(5)
C5 0.047(8) 0.040(7) 0.068(10) -0.004(6) 0.025(6) 0.016(6)
C6 0.063(9) 0.040(6) 0.042(8) -0.005(5) 0.037(6) 0.010(6)
C7 0.072(11) 0.062(9) 0.060(11) -0.015(7) 0.015(8) 0.005(8)
C8 0.095(7) 0.093(7) 0.102(7) 0.001(5) 0.005(5) 0.017(5)
C9 0.136(9) 0.136(9) 0.141(9) 0.010(5) 0.009(5) 0.025(5)
C10 0.084(15) 0.093(13) 0.15(2) -0.013(12) 0.034(12) 0.010(11)
C11 0.034(7) 0.043(7) 0.080(11) 0.006(7) 0.032(7) -0.007(6)
C12 0.071(11) 0.053(8) 0.055(10) 0.001(7) 0.032(7) 0.021(7)
C13 0.035(7) 0.031(6) 0.069(10) 0.002(6) 0.007(6) -0.006(5)
C14 0.044(8) 0.042(7) 0.078(11) 0.004(7) 0.016(7) 0.021(6)
C15 0.036(7) 0.050(7) 0.050(8) 0.010(6) 0.028(6) 0.001(5)
C16 0.082(11) 0.057(8) 0.035(8) -0.005(6) 0.032(7) 0.008(7)
C17 0.048(9) 0.040(7) 0.084(12) -0.004(7) 0.007(7) -0.010(6)
C18 0.051(8) 0.043(7) 0.072(10) -0.028(6) 0.004(7) 0.026(6)
C19 0.047(9) 0.065(9) 0.068(11) 0.008(7) 0.037(7) 0.010(7)
C20 0.074(11) 0.044(7) 0.076(11) -0.002(7) 0.037(8) 0.004(7)
C21 0.052(9) 0.058(8) 0.061(10) 0.010(7) 0.027(7) 0.013(7)
C22 0.041(8) 0.040(7) 0.099(12) -0.003(7) 0.022(7) 0.011(6)
C23 0.048(8) 0.061(8) 0.047(9) 0.004(6) 0.037(6) 0.010(7)
C24 0.079(11) 0.037(7) 0.060(10) 0.002(6) 0.033(7) 0.013(7)
C25 0.049(9) 0.045(7) 0.066(10) -0.003(6) 0.037(7) -0.013(6)
C26 0.021(6) 0.046(7) 0.076(10) -0.006(6) 0.017(6) -0.013(5)
C27 0.074(6) 0.061(5) 0.074(6) 0.002(4) 0.016(4) 0.023(4)
C28 0.112(7) 0.099(7) 0.105(7) 0.006(5) 0.009(5) 0.011(5)
C29 0.138(9) 0.132(9) 0.134(9) 0.006(5) 0.018(5) 0.023(5)
C30 0.15(2) 0.141(18) 0.10(2) -0.001(14) 0.011(15) 0.022(17)

loop_
_atom_type_symbol
_atom_type_description
_atom_type_scat_dispersion_real
_atom_type_scat_dispersion_imag
_atom_type_scat_source
C C 0.0033 0.0016 'International Tables Vol C Tables 4.2.6.8 and 6.1.1.4'
H H 0.0000 0.0000 'International Tables Vol C Tables 4.2.6.8 and 6.1.1.4'
As As 0.0499 2.0058 'International Tables Vol C Tables 4.2.6.8 and 6.1.1.4'
F F 0.0171 0.0103 'International Tables Vol C Tables 4.2.6.8 and 6.1.1.4'
Fe Fe 0.3463 0.8444 'International Tables Vol C Tables 4.2.6.8 and 6.1.1.4'
N N 0.0061 0.0033 'International Tables Vol C Tables 4.2.6.8 and 6.1.1.4'
P P 0.1023 0.0942 'International Tables Vol C Tables 4.2.6.8 and 6.1.1.4'

loop_
_geom_angle_atom_site_label_1
_geom_angle_atom_site_label_2
_geom_angle_atom_site_label_3
_geom_angle
F1 As1 F6 88.7(4)
F2 As1 F1 88.9(4)
F2 As1 F3 89.2(4)
F2 As1 F5 179.7(5)
F2 As1 F6 90.9(4)
F3 As1 F1 90.6(4)
F3 As1 F6 179.4(4)
F4 As1 F1 179.4(3)
F4 As1 F2 91.4(4)
F4 As1 F3 89.9(4)
F4 As1 F5 88.9(4)
F4 As1 F6 90.8(4)
F5 As1 F1 90.8(4)
F5 As1 F3 91.0(4)
F5 As1 F6 88.9(4)
F1 P1 F6 88.7(4)
F2 P1 F1 88.9(4)
F2 P1 F3 89.2(4)
F2 P1 F5 179.7(5)
F2 P1 F6 90.9(4)
F3 P1 F1 90.6(4)
F3 P1 F6 179.4(4)
F4 P1 F1 179.4(3)
F4 P1 F2 91.4(4)
F4 P1 F3 89.9(4)
F4 P1 F5 88.9(4)
F4 P1 F6 90.8(4)
F5 P1 F1 90.8(4)
F5 P1 F3 91.0(4)
F5 P1 F6 88.9(4)
F7 As2 F8 90.2(4)
F7 As2 F9 88.2(4)
F7 As2 F11 89.5(4)
F7 As2 F12 90.9(4)
F8 As2 F9 89.8(4)
F10 As2 F7 178.9(4)
F10 As2 F8 90.3(4)
F10 As2 F9 90.8(4)
F10 As2 F11 90.0(4)
F10 As2 F12 90.1(4)
F11 As2 F8 178.3(4)
F11 As2 F9 88.5(4)
F12 As2 F8 91.2(5)
F12 As2 F9 178.6(4)
F12 As2 F11 90.5(4)
F7 P2 F8 90.2(4)
F7 P2 F9 88.2(4)
F7 P2 F11 89.5(4)
F7 P2 F12 90.9(4)
F8 P2 F9 89.8(4)
F10 P2 F7 178.9(4)
F10 P2 F8 90.3(4)
F10 P2 F9 90.8(4)
F10 P2 F11 90.0(4)
F10 P2 F12 90.1(4)
F11 P2 F8 178.3(4)
F11 P2 F9 88.5(4)
F12 P2 F8 91.2(5)
F12 P2 F9 178.6(4)
F12 P2 F11 90.5(4)
N1 Fe1 N2 80.6(4)
N1 Fe1 N3 93.0(4)
N1 Fe1 N6 89.1(4)
N2 Fe1 N6 96.6(4)
N3 Fe1 N2 92.1(4)
N3 Fe1 N6 171.3(4)
N4 Fe1 N1 173.8(4)
N4 Fe1 N2 96.0(4)
N4 Fe1 N3 81.9(4)
N4 Fe1 N5 92.1(4)
N4 Fe1 N6 96.5(4)
N5 Fe1 N1 91.4(4)
N5 Fe1 N2 171.8(4)
N5 Fe1 N3 90.3(4)
N5 Fe1 N6 81.3(4)
C1 N1 Fe1 141.3(10)
C3 N1 Fe1 112.7(9)
C3 N1 C1 105.8(11)
C4 N2 Fe1 116.7(8)
C4 N2 C5 116.5(11)
C5 N2 Fe1 126.8(8)
C11 N3 Fe1 141.5(9)
C13 N3 Fe1 111.5(9)
C13 N3 C11 106.3(11)
C14 N4 Fe1 116.2(9)
C14 N4 C15 115.3(12)
C15 N4 Fe1 128.3(8)
C21 N5 Fe1 141.5(9)
C23 N5 Fe1 111.9(9)
C23 N5 C21 105.4(10)
C24 N6 Fe1 116.2(9)
C24 N6 C25 117.4(10)
C25 N6 Fe1 126.2(7)
C16 N7 C6 120.3(10)
C16 N7 C26 119.5(11)
C26 N7 C6 118.1(10)
C2 N8 C7 127.5(13)
C3 N8 C2 106.4(12)
C3 N8 C7 125.8(11)
C12 N9 C13 104.3(10)
C12 N9 C17 125.9(12)
C13 N9 C17 129.6(12)
C22 N10 C23 107.0(10)
C22 N10 C27 127.4(11)
C23 N10 C27 125.4(12)
N1 C1 H1 125.7
C2 C1 N1 108.7(12)
C2 C1 H1 125.7
N8 C2 H2 126.1
C1 C2 N8 107.9(13)
C1 C2 H2 126.1
N1 C3 N8 111.1(11)
N1 C3 C4 115.9(13)
N8 C3 C4 133.0(12)
N2 C4 C3 114.0(12)
N2 C4 H4 123.0
C3 C4 H4 123.0
N2 C5 H5A 109.8
N2 C5 H5B 109.8
N2 C5 C6 109.3(9)
H5A C5 H5B 108.3
C6 C5 H5A 109.8
C6 C5 H5B 109.8
N7 C6 C5 112.0(10)
N7 C6 H6A 109.2
N7 C6 H6B 109.2
C5 C6 H6A 109.2
C5 C6 H6B 109.2
H6A C6 H6B 107.9
N8 C7 H7A 108.7
N8 C7 H7B 108.7
N8 C7 C8 114.2(13)
H7A C7 H7B 107.6
C8 C7 H7A 108.7
C8 C7 H7B 108.7
C7 C8 H8A 107.7
C7 C8 H8B 107.7
H8A C8 H8B 107.1
C9 C8 C7 118.6(18)
C9 C8 H8A 107.7
C9 C8 H8B 107.7
C8 C9 H9A 109.1
C8 C9 H9B 109.1
C8 C9 C10 113(2)
H9A C9 H9B 107.8
C10 C9 H9A 109.1
C10 C9 H9B 109.1
C9 C10 H10A 109.5
C9 C10 H10B 109.5
C9 C10 H10C 109.5
H10A C10 H10B 109.5
H10A C10 H10C 109.5
H10B C10 H10C 109.5
N3 C11 H11 125.2
C12 C11 N3 109.6(13)
C12 C11 H11 125.2
N9 C12 H12 125.5
C11 C12 N9 109.0(12)
C11 C12 H12 125.5
N3 C13 N9 110.7(12)
N3 C13 C14 118.7(11)
N9 C13 C14 130.2(12)
N4 C14 C13 111.7(12)
N4 C14 H14 124.1
C13 C14 H14 124.1
N4 C15 H15A 109.7
N4 C15 H15B 109.7
N4 C15 C16 109.7(10)
H15A C15 H15B 108.2
C16 C15 H15A 109.7
C16 C15 H15B 109.7
N7 C16 C15 111.6(11)
N7 C16 H16A 109.3
N7 C16 H16B 109.3
C15 C16 H16A 109.3
C15 C16 H16B 109.3
H16A C16 H16B 108.0
N9 C17 H17A 109.1
N9 C17 H17B 109.1
N9 C17 C18 112.6(11)
H17A C17 H17B 107.8
C18 C17 H17A 109.1
C18 C17 H17B 109.1
C17 C18 H18A 108.7
C17 C18 H18B 108.7
H18A C18 H18B 107.6
C19 C18 C17 114.1(11)
C19 C18 H18A 108.7
C19 C18 H18B 108.7
C18 C19 H19A 109.4
C18 C19 H19B 109.4
C18 C19 C20 111.0(11)
H19A C19 H19B 108.0
C20 C19 H19A 109.4
C20 C19 H19B 109.4
C19 C20 H20A 109.5
C19 C20 H20B 109.5
C19 C20 H20C 109.5
H20A C20 H20B 109.5
H20A C20 H20C 109.5
H20B C20 H20C 109.5
N5 C21 H21 124.6
C22 C21 N5 110.8(12)
C22 C21 H21 124.6
N10 C22 H22 126.5
C21 C22 N10 107.0(12)
C21 C22 H22 126.5
N5 C23 N10 109.9(11)
N5 C23 C24 117.8(11)
N10 C23 C24 132.3(12)
N6 C24 C23 112.4(12)
N6 C24 H24 123.8
C23 C24 H24 123.8
N6 C25 H25A 109.3
N6 C25 H25B 109.3
N6 C25 C26 111.6(10)
H25A C25 H25B 108.0
C26 C25 H25A 109.3
C26 C25 H25B 109.3
N7 C26 C25 112.1(10)
N7 C26 H26A 109.2
N7 C26 H26B 109.2
C25 C26 H26A 109.2
C25 C26 H26B 109.2
H26A C26 H26B 107.9
N10 C27 H27A 108.7
N10 C27 H27B 108.7
H27A C27 H27B 107.6
C28 C27 N10 114.1(14)
C28 C27 H27A 108.7
C28 C27 H27B 108.7
C27 C28 H28A 104.0
C27 C28 H28B 104.0
H28A C28 H28B 105.4
C29 C28 C27 133(2)
C29 C28 H28A 104.0
C29 C28 H28B 104.0
C28 C29 H29A 106.0
C28 C29 H29B 106.0
C28 C29 C30 125(2)
H29A C29 H29B 106.3
C30 C29 H29A 106.0
C30 C29 H29B 106.0
C29 C30 H30A 109.5
C29 C30 H30B 109.5
C29 C30 H30C 109.5
H30A C30 H30B 109.5
H30A C30 H30C 109.5
H30B C30 H30C 109.5

loop_
_geom_bond_atom_site_label_1
_geom_bond_atom_site_label_2
_geom_bond_distance
As1 F1 1.679(7)
As1 F2 1.671(7)
As1 F3 1.677(7)
As1 F4 1.659(8)
As1 F5 1.675(7)
As1 F6 1.714(7)
P1 F1 1.679(7)
P1 F2 1.671(7)
P1 F3 1.677(7)
P1 F4 1.659(8)
P1 F5 1.675(7)
P1 F6 1.714(7)
As2 F7 1.663(8)
As2 F8 1.680(7)
As2 F9 1.696(8)
As2 F10 1.632(8)
As2 F11 1.675(8)
As2 F12 1.665(8)
P2 F7 1.663(8)
P2 F8 1.680(7)
P2 F9 1.696(8)
P2 F10 1.632(8)
P2 F11 1.675(8)
P2 F12 1.665(8)
Fe1 N1 1.962(11)
Fe1 N2 1.969(10)
Fe1 N3 1.967(10)
Fe1 N4 1.948(11)
Fe1 N5 1.959(10)
Fe1 N6 1.980(9)
N1 C1 1.377(15)
N1 C3 1.352(15)
N2 C4 1.273(15)
N2 C5 1.462(14)
N3 C11 1.386(15)
N3 C13 1.319(15)
N4 C14 1.316(15)
N4 C15 1.449(14)
N5 C21 1.357(16)
N5 C23 1.348(14)
N6 C24 1.300(14)
N6 C25 1.475(15)
N7 C6 1.468(14)
N7 C16 1.395(16)
N7 C26 1.452(13)
N8 C2 1.372(15)
N8 C3 1.356(16)
N8 C7 1.453(17)
N9 C12 1.387(15)
N9 C13 1.400(14)
N9 C17 1.433(14)
N10 C22 1.360(16)
N10 C23 1.366(15)
N10 C27 1.459(15)
C1 H1 0.9300
C1 C2 1.370(18)
C2 H2 0.9300
C3 C4 1.434(16)
C4 H4 0.9300
C5 H5A 0.9700
C5 H5B 0.9700
C5 C6 1.530(16)
C6 H6A 0.9700
C6 H6B 0.9700
C7 H7A 0.9700
C7 H7B 0.9700
C7 C8 1.52(2)
C8 H8A 0.9700
C8 H8B 0.9700
C8 C9 1.38(2)
C9 H9A 0.9700
C9 H9B 0.9700
C9 C10 1.61(3)
C10 H10A 0.9600
C10 H10B 0.9600
C10 H10C 0.9600
C11 H11 0.9300
C11 C12 1.322(16)
C12 H12 0.9300
C13 C14 1.445(17)
C14 H14 0.9300
C15 H15A 0.9700
C15 H15B 0.9700
C15 C16 1.522(17)
C16 H16A 0.9700
C16 H16B 0.9700
C17 H17A 0.9700
C17 H17B 0.9700
C17 C18 1.532(15)
C18 H18A 0.9700
C18 H18B 0.9700
C18 C19 1.500(16)
C19 H19A 0.9700
C19 H19B 0.9700
C19 C20 1.559(16)
C20 H20A 0.9600
C20 H20B 0.9600
C20 H20C 0.9600
C21 H21 0.9300
C21 C22 1.343(16)
C22 H22 0.9300
C23 C24 1.441(18)
C24 H24 0.9300
C25 H25A 0.9700
C25 H25B 0.9700
C25 C26 1.530(16)
C26 H26A 0.9700
C26 H26B 0.9700
C27 H27A 0.9700
C27 H27B 0.9700
C27 C28 1.40(2)
C28 H28A 0.9700
C28 H28B 0.9700
C28 C29 1.33(3)
C29 H29A 0.9700
C29 H29B 0.9700
C29 C30 1.54(2)
C30 H30A 0.9600
C30 H30B 0.9600
C30 H30C 0.9600
